data_7028812
loop_
_publ_author_name
'Ghosh, Aloke Kumar'
'Pait, Moumita'
'Shatruk, Michael'
'Bertolasi, Valerio'
'Ray, Debashis'

_publ_section_title
;
 Self-assembly of a [Ni8] carbonate cube incorporating four \m4-carbonato
 linkers through fixation of atmospheric CO2 by ligated [Ni2] complexes.
;
_journal_issue 5
_journal_name_full 'Dalton transactions (Cambridge, England : 2003)'
_journal_page_first 1970
_journal_page_last 1973
_journal_paper_doi 10.1039/c3dt52999a
_journal_volume 43
_journal_year 2014
_chemical_formula_moiety 'C22 H29 N6 Ni2 O6, N O3, 0.5(H2 O)'
_chemical_formula_sum 'C22 H30 N7 Ni2 O9.5'
_chemical_formula_weight 661.95
_chemical_name_systematic
;
 ?
;
_space_group_IT_number 114
_symmetry_cell_setting tetragonal
_symmetry_space_group_name_Hall 'P -4 2n'
_symmetry_space_group_name_H-M 'P -4 21 c'
_atom_sites_solution_hydrogens geom
_atom_sites_solution_primary direct
_atom_sites_solution_secondary difmap
_audit_creation_method SHELXL-97
_cell_angle_alpha 90.00
_cell_angle_beta 90.00
_cell_angle_gamma 90.00
_cell_formula_units_Z 8
_cell_length_a 18.5183(16)
_cell_length_b 18.5183(16)
_cell_length_c 17.4171(15)
_cell_measurement_reflns_used 4662
_cell_measurement_temperature 293(2)
_cell_measurement_theta_max 24.00
_cell_measurement_theta_min 1.61
_cell_volume 5972.8(9)
_computing_cell_refinement Brucker
_computing_data_collection Brucker
_computing_data_reduction Brucker
_computing_molecular_graphics Diamond
_computing_publication_material 'SHELXL-97 (Sheldrick, 1997)'
_computing_structure_refinement 'SHELXL-97 (Sheldrick, 1997)'
_computing_structure_solution 'SHELXS-86(Sheldrick, 1986)'
_diffrn_ambient_temperature 293(2)
_diffrn_measured_fraction_theta_full 0.998
_diffrn_measured_fraction_theta_max 0.998
_diffrn_measurement_device_type 'Brucker APEX II CCD'
_diffrn_measurement_method '\f scans and \w scans'
_diffrn_radiation_monochromator graphite
_diffrn_radiation_source 'fine-focus sealed tube'
_diffrn_radiation_type MoK\a
_diffrn_radiation_wavelength 0.71073
_diffrn_reflns_av_R_equivalents 0.0981
_diffrn_reflns_av_sigmaI/netI 0.0445
_diffrn_reflns_limit_h_max 20
_diffrn_reflns_limit_h_min -21
_diffrn_reflns_limit_k_max 21
_diffrn_reflns_limit_k_min -21
_diffrn_reflns_limit_l_max 19
_diffrn_reflns_limit_l_min -19
_diffrn_reflns_number 62694
_diffrn_reflns_theta_full 24.00
_diffrn_reflns_theta_max 24.00
_diffrn_reflns_theta_min 1.61
_exptl_absorpt_coefficient_mu 1.320
_exptl_absorpt_correction_T_max 0.812
_exptl_absorpt_correction_T_min 0.604
_exptl_absorpt_correction_type empirical
_exptl_absorpt_process_details 'SORTAV (Blessing, Acta Cryst., 1995, A51,33)'
_exptl_crystal_colour green
_exptl_crystal_density_diffrn 1.472
_exptl_crystal_density_method 'not measured'
_exptl_crystal_description prismatic
_exptl_crystal_F_000 2744
_exptl_crystal_size_max 0.44
_exptl_crystal_size_mid 0.34
_exptl_crystal_size_min 0.19
_refine_diff_density_max 1.293
_refine_diff_density_min -0.472
_refine_diff_density_rms 0.110
_refine_ls_abs_structure_details 'Flack H D (1983), Acta Cryst. A39, 876-881'
_refine_ls_abs_structure_Flack -0.02(3)
_refine_ls_extinction_method none
_refine_ls_goodness_of_fit_ref 1.085
_refine_ls_hydrogen_treatment constr
_refine_ls_matrix_type full
_refine_ls_number_parameters 354
_refine_ls_number_reflns 4662
_refine_ls_number_restraints 4
_refine_ls_restrained_S_all 1.084
_refine_ls_R_factor_all 0.0759
_refine_ls_R_factor_gt 0.0525
_refine_ls_shift/su_max 0.000
_refine_ls_shift/su_mean 0.000
_refine_ls_structure_factor_coef Fsqd
_refine_ls_weighting_details 'calc w=1/[\s^2^(Fo^2^)+(0.0947P)^2^+7.4446P] where P=(Fo^2^+2Fc^2^)/3'
_refine_ls_weighting_scheme calc
_refine_ls_wR_factor_gt 0.1378
_refine_ls_wR_factor_ref 0.1597
_reflns_number_gt 3728
_reflns_number_total 4662
_reflns_threshold_expression I>2sigma(I)
_cod_data_source_file c3dt52999a.txt
_cod_data_source_block drag050
_cod_original_formula_sum 'C22 H30 N7 Ni2 O9.50'
_cod_database_code 7028812

loop_
_symmetry_equiv_pos_as_xyz
'x, y, z'
'-x, -y, z'
'x+1/2, -y+1/2, -z+1/2'
'-x+1/2, y+1/2, -z+1/2'
'y+1/2, x+1/2, z+1/2'
'-y+1/2, -x+1/2, z+1/2'
'-y, x, -z'
'y, -x, -z'

loop_
_atom_site_label
_atom_site_type_symbol
_atom_site_fract_x
_atom_site_fract_y
_atom_site_fract_z
_atom_site_U_iso_or_equiv
_atom_site_adp_type
_atom_site_occupancy
_atom_site_symmetry_multiplicity
_atom_site_calc_flag
_atom_site_refinement_flags
_atom_site_disorder_assembly
_atom_site_disorder_group
Ni1 Ni 0.14868(5) 0.08256(5) 0.88389(6) 0.0331(3) Uani 1 1 d . . .
Ni2 Ni 0.19312(5) 0.11057(5) 1.04758(6) 0.0326(2) Uani 1 1 d . . .
O1 O 0.2020(3) 0.1612(3) 0.9439(3) 0.0363(12) Uani 1 1 d . . .
C1 C 0.1944(4) 0.2312(4) 0.9341(5) 0.0389(19) Uani 1 1 d . . .
C2 C 0.2116(5) 0.2816(4) 0.9914(5) 0.044(2) Uani 1 1 d . . .
C3 C 0.2115(6) 0.3553(5) 0.9737(6) 0.062(3) Uani 1 1 d . . .
H3 H 0.2262 0.3872 1.0118 0.074 Uiso 1 1 calc R A .
C4 C 0.1917(6) 0.3834(5) 0.9061(6) 0.065(3) Uani 1 1 d . . .
C5 C 0.1711(6) 0.3352(5) 0.8501(6) 0.059(3) Uani 1 1 d . . .
H5 H 0.1568 0.3535 0.8027 0.071 Uiso 1 1 calc R A .
C6 C 0.1705(4) 0.2589(4) 0.8603(5) 0.044(2) Uani 1 1 d . . .
C7 C 0.1918(9) 0.4633(5) 0.8866(8) 0.103(5) Uani 1 1 d . . .
H7A H 0.1468 0.4759 0.8627 0.155 Uiso 1 1 calc R A .
H7B H 0.2308 0.4735 0.8520 0.155 Uiso 1 1 calc R . .
H7C H 0.1978 0.4910 0.9328 0.155 Uiso 1 1 calc R . .
C8 C 0.2326(5) 0.2611(5) 1.0700(5) 0.056(2) Uani 1 1 d . . .
H8 H 0.2509 0.2979 1.1006 0.067 Uiso 1 1 calc R A .
N1 N 0.2287(4) 0.2001(4) 1.1004(4) 0.0462(17) Uani 1 1 d . . .
C9 C 0.2602(7) 0.1925(5) 1.1780(5) 0.068(3) Uani 1 1 d . . .
H9A H 0.3072 0.1698 1.1736 0.081 Uiso 1 1 calc R A .
H9B H 0.2673 0.2402 1.1997 0.081 Uiso 1 1 calc R . .
C10 C 0.2158(8) 0.1504(6) 1.2302(7) 0.090(4) Uani 1 1 d . . .
H10A H 0.1669 0.1690 1.2275 0.108 Uiso 1 1 calc R . .
H10B H 0.2332 0.1588 1.2819 0.108 Uiso 1 1 calc R . .
C11 C 0.2125(6) 0.0684(5) 1.2175(5) 0.061(3) Uani 1 1 d . . .
H11A H 0.2608 0.0487 1.2120 0.073 Uiso 1 1 calc R A .
H11B H 0.1890 0.0449 1.2605 0.073 Uiso 1 1 calc R . .
O2 O 0.1721(3) 0.0578(3) 1.1489(3) 0.0472(14) Uani 1 1 d . . .
H2 H 0.1340 0.0251 1.1501 0.057 Uiso 1 1 calc R . .
C12 C 0.1455(4) 0.2161(5) 0.7965(5) 0.045(2) Uani 1 1 d . . .
H12 H 0.1339 0.2423 0.7527 0.054 Uiso 1 1 calc R A .
N2 N 0.1367(3) 0.1486(3) 0.7905(3) 0.0367(14) Uani 1 1 d D A .
C13A C 0.1160(11) 0.1184(9) 0.7184(9) 0.060 Uiso 0.70 1 d PD A 1
H13A H 0.1602 0.1085 0.6905 0.072 Uiso 0.70 1 calc PR A 1
H13B H 0.0910 0.1561 0.6904 0.072 Uiso 0.70 1 calc PR A 1
C14A C 0.0706(8) 0.0523(8) 0.7128(9) 0.070 Uiso 0.70 1 d PD A 1
H14A H 0.0670 0.0393 0.6589 0.084 Uiso 0.70 1 calc PR A 1
H14B H 0.0223 0.0647 0.7300 0.084 Uiso 0.70 1 calc PR A 1
C15A C 0.0942(9) -0.0135(8) 0.7561(9) 0.070 Uiso 0.70 1 d PD A 1
H15A H 0.0655 -0.0548 0.7402 0.084 Uiso 0.70 1 calc PR A 1
H15B H 0.1444 -0.0238 0.7449 0.084 Uiso 0.70 1 calc PR A 1
O3A O 0.0850(4) -0.0012(4) 0.8393(4) 0.040 Uiso 0.70 1 d PD A 1
H3OA H 0.0536 -0.0283 0.8694 0.048 Uiso 0.70 1 calc PR A 1
C13B C 0.104(3) 0.130(2) 0.719(2) 0.070 Uiso 0.30 1 d PD A 2
H13C H 0.1017 0.1728 0.6859 0.084 Uiso 0.30 1 calc PR A 2
H13D H 0.0559 0.1121 0.7264 0.084 Uiso 0.30 1 calc PR A 2
C14B C 0.1513(19) 0.0735(19) 0.682(2) 0.080 Uiso 0.30 1 d PD A 2
H14C H 0.1973 0.0946 0.6678 0.096 Uiso 0.30 1 calc PR A 2
H14D H 0.1604 0.0353 0.7188 0.096 Uiso 0.30 1 calc PR A 2
C15B C 0.116(2) 0.0421(17) 0.6118(18) 0.080 Uiso 0.30 1 d PD A 2
H15C H 0.1448 0.0022 0.5930 0.096 Uiso 0.30 1 calc PR A 2
H15D H 0.0688 0.0230 0.6259 0.096 Uiso 0.30 1 calc PR A 2
O3B O 0.1066(13) 0.0961(13) 0.5491(14) 0.080 Uiso 0.30 1 d PD A 2
H3OB H 0.0816 0.1296 0.5645 0.096 Uiso 0.30 1 calc PR A 2
C22 C 0.0393(4) 0.1425(4) 0.9990(5) 0.0359(18) Uani 1 1 d . . .
O4 O 0.0543(3) 0.1301(3) 0.9278(3) 0.0395(13) Uani 1 1 d . A .
O5 O 0.0865(3) 0.1404(3) 1.0525(3) 0.0401(12) Uani 1 1 d . A .
O6 O -0.0248(3) 0.1596(3) 1.0157(3) 0.0388(12) Uani 1 1 d . A .
N4 N 0.2976(3) 0.0722(3) 1.0402(4) 0.0411(15) Uani 1 1 d . A .
C16 C 0.3492(5) 0.1013(5) 0.9999(6) 0.057(2) Uani 1 1 d . . .
H16 H 0.3459 0.1470 0.9780 0.068 Uiso 1 1 calc R A .
N5 N 0.4062(4) 0.0597(5) 0.9932(5) 0.065(2) Uani 1 1 d . A .
H5A H 0.4453 0.0695 0.9688 0.078 Uiso 1 1 calc R . .
C17 C 0.3916(6) -0.0003(6) 1.0315(7) 0.075(3) Uani 1 1 d . . .
H17 H 0.4220 -0.0399 1.0375 0.090 Uiso 1 1 calc R A .
C18 C 0.3256(6) 0.0066(6) 1.0597(6) 0.068(3) Uani 1 1 d . A .
H18 H 0.3017 -0.0282 1.0887 0.081 Uiso 1 1 calc R . .
N6 N 0.2466(4) 0.0400(4) 0.8427(4) 0.0421(16) Uani 1 1 d . A .
C19 C 0.2986(4) 0.0815(5) 0.8073(5) 0.052(2) Uani 1 1 d . . .
H19 H 0.2926 0.1284 0.7893 0.062 Uiso 1 1 calc R A .
C20 C 0.3583(5) 0.0428(6) 0.8036(6) 0.067(3) Uani 1 1 d . A .
H20 H 0.4023 0.0579 0.7835 0.081 Uiso 1 1 calc R . .
N7 N 0.3443(4) -0.0223(5) 0.8338(5) 0.069(2) Uani 1 1 d . . .
H7 H 0.3738 -0.0579 0.8372 0.083 Uiso 1 1 calc R A .
C21 C 0.2774(5) -0.0215(5) 0.8571(5) 0.054(2) Uani 1 1 d . A .
H21 H 0.2546 -0.0601 0.8811 0.065 Uiso 1 1 calc R . .
N8 N 0.5233(5) 0.1553(5) 0.8719(6) 0.074(3) Uani 1 1 d . . .
O7 O 0.5711(6) 0.1789(7) 0.8358(6) 0.139(4) Uani 1 1 d . . .
O8 O 0.5240(4) 0.0923(5) 0.8903(6) 0.101(3) Uani 1 1 d . . .
O9 O 0.4732(6) 0.1932(5) 0.8940(7) 0.126(4) Uani 1 1 d . . .
O1W O -0.0245(10) 0.1536(10) 0.5784(11) 0.103(6) Uiso 0.50 1 d P . .

loop_
_atom_site_aniso_label
_atom_site_aniso_U_11
_atom_site_aniso_U_22
_atom_site_aniso_U_33
_atom_site_aniso_U_23
_atom_site_aniso_U_13
_atom_site_aniso_U_12
Ni1 0.0358(5) 0.0368(5) 0.0267(5) 0.0018(4) 0.0016(4) 0.0000(4)
Ni2 0.0335(5) 0.0342(5) 0.0300(5) 0.0003(4) -0.0032(4) -0.0020(4)
O1 0.041(3) 0.035(3) 0.033(3) 0.003(2) -0.001(2) -0.001(2)
C1 0.037(4) 0.036(4) 0.044(5) 0.009(3) 0.008(4) 0.002(3)
C2 0.055(5) 0.037(4) 0.038(5) 0.006(4) -0.003(4) -0.006(4)
C3 0.086(7) 0.049(5) 0.051(6) -0.012(5) 0.009(5) -0.005(5)
C4 0.088(7) 0.040(5) 0.066(7) 0.008(5) 0.011(6) -0.008(5)
C5 0.082(7) 0.041(5) 0.055(6) 0.018(4) 0.011(5) 0.009(4)
C6 0.049(5) 0.043(5) 0.040(5) 0.004(4) 0.005(4) 0.000(4)
C7 0.183(14) 0.039(5) 0.087(9) 0.007(6) 0.011(10) -0.015(7)
C8 0.069(6) 0.047(5) 0.052(6) -0.010(5) -0.025(5) -0.008(4)
N1 0.065(5) 0.035(4) 0.039(4) -0.009(3) -0.014(3) -0.004(3)
C9 0.125(9) 0.044(5) 0.035(5) 0.001(4) -0.035(6) -0.013(6)
C10 0.130(11) 0.081(8) 0.058(7) -0.003(6) -0.024(7) -0.033(8)
C11 0.083(7) 0.062(6) 0.038(5) 0.005(4) -0.022(5) -0.012(5)
O2 0.060(4) 0.050(3) 0.032(3) 0.004(3) -0.003(3) -0.012(3)
C12 0.045(5) 0.056(5) 0.033(4) 0.018(4) 0.002(4) 0.002(4)
N2 0.042(3) 0.041(4) 0.027(3) 0.003(3) -0.001(3) -0.002(3)
C22 0.038(4) 0.030(4) 0.040(5) 0.002(4) 0.006(4) 0.001(3)
O4 0.039(3) 0.060(4) 0.020(3) -0.005(2) -0.001(2) 0.007(2)
O5 0.036(3) 0.060(3) 0.024(3) 0.001(3) -0.007(2) 0.007(3)
O6 0.036(3) 0.046(3) 0.034(3) 0.001(2) 0.007(2) 0.005(2)
N4 0.037(3) 0.045(4) 0.041(4) 0.007(3) 0.007(3) 0.001(3)
C16 0.046(5) 0.057(6) 0.067(6) 0.006(5) -0.006(5) 0.000(4)
N5 0.031(4) 0.093(6) 0.071(5) 0.026(5) 0.009(4) 0.007(4)
C17 0.062(6) 0.072(7) 0.090(8) 0.021(6) 0.019(6) 0.025(5)
C18 0.064(6) 0.068(7) 0.071(7) 0.016(6) 0.009(6) 0.012(5)
N6 0.041(4) 0.051(4) 0.035(4) 0.002(3) 0.005(3) 0.010(3)
C19 0.044(5) 0.060(5) 0.053(6) 0.006(5) 0.009(4) -0.008(4)
C20 0.039(5) 0.103(8) 0.059(6) 0.009(6) 0.013(5) 0.005(5)
N7 0.055(5) 0.087(6) 0.064(6) 0.011(5) 0.013(4) 0.026(5)
C21 0.061(6) 0.046(5) 0.056(6) -0.007(4) 0.006(5) 0.012(4)
N8 0.064(6) 0.073(6) 0.085(7) 0.020(6) 0.002(5) 0.003(5)
O7 0.138(9) 0.160(10) 0.119(8) 0.058(7) 0.056(7) -0.026(8)
O8 0.065(5) 0.084(6) 0.153(8) 0.031(6) 0.036(5) 0.019(4)
O9 0.145(9) 0.096(7) 0.137(9) 0.016(7) 0.018(8) 0.040(7)

loop_
_atom_type_symbol
_atom_type_description
_atom_type_scat_dispersion_real
_atom_type_scat_dispersion_imag
_atom_type_scat_source
C C 0.0033 0.0016 'International Tables Vol C Tables 4.2.6.8 and 6.1.1.4'
H H 0.0000 0.0000 'International Tables Vol C Tables 4.2.6.8 and 6.1.1.4'
N N 0.0061 0.0033 'International Tables Vol C Tables 4.2.6.8 and 6.1.1.4'
O O 0.0106 0.0060 'International Tables Vol C Tables 4.2.6.8 and 6.1.1.4'
Ni Ni 0.3393 1.1124 'International Tables Vol C Tables 4.2.6.8 and 6.1.1.4'

loop_
_geom_angle_atom_site_label_1
_geom_angle_atom_site_label_2
_geom_angle_atom_site_label_3
_geom_angle
_geom_angle_site_symmetry_1
_geom_angle_site_symmetry_3
N2 Ni1 O1 91.9(2) . .
N2 Ni1 O6 174.5(2) . 8_557
O1 Ni1 O6 83.6(2) . 8_557
N2 Ni1 O3A 95.0(3) . .
O1 Ni1 O3A 170.6(3) . .
O6 Ni1 O3A 89.2(3) 8_557 .
N2 Ni1 O4 87.0(2) . .
O1 Ni1 O4 85.2(2) . .
O6 Ni1 O4 89.4(2) 8_557 .
O3A Ni1 O4 88.7(3) . .
N2 Ni1 N6 92.7(3) . .
O1 Ni1 N6 91.5(2) . .
O6 Ni1 N6 90.6(2) 8_557 .
O3A Ni1 N6 94.7(3) . .
O4 Ni1 N6 176.6(2) . .
N1 Ni2 O6 174.4(3) . 8_557
N1 Ni2 O1 90.0(2) . .
O6 Ni2 O1 84.5(2) 8_557 .
N1 Ni2 O5 94.2(3) . .
O6 Ni2 O5 86.5(2) 8_557 .
O1 Ni2 O5 89.4(2) . .
N1 Ni2 O2 93.5(3) . .
O6 Ni2 O2 92.1(2) 8_557 .
O1 Ni2 O2 173.5(2) . .
O5 Ni2 O2 84.8(2) . .
N1 Ni2 N4 90.3(3) . .
O6 Ni2 N4 89.1(2) 8_557 .
O1 Ni2 N4 91.6(2) . .
O5 Ni2 N4 175.3(2) . .
O2 Ni2 N4 93.8(2) . .
C1 O1 Ni2 124.0(5) . .
C1 O1 Ni1 125.7(5) . .
Ni2 O1 Ni1 94.9(2) . .
O1 C1 C2 122.7(7) . .
O1 C1 C6 119.7(7) . .
C2 C1 C6 117.6(7) . .
C3 C2 C1 119.5(8) . .
C3 C2 C8 117.2(8) . .
C1 C2 C8 123.3(7) . .
C4 C3 C2 125.0(9) . .
C4 C3 H3 117.5 . .
C2 C3 H3 117.5 . .
C3 C4 C5 116.6(8) . .
C3 C4 C7 125.1(10) . .
C5 C4 C7 118.3(10) . .
C4 C5 C6 123.8(9) . .
C4 C5 H5 118.1 . .
C6 C5 H5 118.1 . .
C5 C6 C12 116.8(8) . .
C5 C6 C1 117.3(8) . .
C12 C6 C1 125.9(7) . .
C4 C7 H7A 109.5 . .
C4 C7 H7B 109.5 . .
H7A C7 H7B 109.5 . .
C4 C7 H7C 109.5 . .
H7A C7 H7C 109.5 . .
H7B C7 H7C 109.5 . .
N1 C8 C2 127.8(8) . .
N1 C8 H8 116.1 . .
C2 C8 H8 116.1 . .
C8 N1 C9 116.8(7) . .
C8 N1 Ni2 124.8(6) . .
C9 N1 Ni2 118.0(6) . .
C10 C9 N1 113.5(9) . .
C10 C9 H9A 108.9 . .
N1 C9 H9A 108.9 . .
C10 C9 H9B 108.9 . .
N1 C9 H9B 108.9 . .
H9A C9 H9B 107.7 . .
C9 C10 C11 117.7(10) . .
C9 C10 H10A 107.9 . .
C11 C10 H10A 107.9 . .
C9 C10 H10B 107.9 . .
C11 C10 H10B 107.9 . .
H10A C10 H10B 107.2 . .
O2 C11 C10 106.2(8) . .
O2 C11 H11A 110.5 . .
C10 C11 H11A 110.5 . .
O2 C11 H11B 110.5 . .
C10 C11 H11B 110.5 . .
H11A C11 H11B 108.7 . .
C11 O2 Ni2 123.8(5) . .
C11 O2 H2 118.1 . .
Ni2 O2 H2 118.1 . .
N2 C12 C6 130.4(7) . .
N2 C12 H12 114.8 . .
C6 C12 H12 114.8 . .
C12 N2 C13A 119.6(10) . .
C12 N2 C13B 111(2) . .
C13A N2 C13B 12.5(15) . .
C12 N2 Ni1 120.7(6) . .
C13A N2 Ni1 119.6(9) . .
C13B N2 Ni1 127(2) . .
N2 C13A C14A 122.1(16) . .
N2 C13A H13A 106.8 . .
C14A C13A H13A 106.8 . .
N2 C13A H13B 106.8 . .
C14A C13A H13B 106.8 . .
H13A C13A H13B 106.6 . .
C13A C14A C15A 118.1(13) . .
C13A C14A H14A 107.8 . .
C15A C14A H14A 107.8 . .
C13A C14A H14B 107.8 . .
C15A C14A H14B 107.8 . .
H14A C14A H14B 107.1 . .
O3A C15A C14A 109.5(12) . .
O3A C15A H15A 109.8 . .
C14A C15A H15A 109.8 . .
O3A C15A H15B 109.8 . .
C14A C15A H15B 109.8 . .
H15A C15A H15B 108.2 . .
C15A O3A Ni1 114.4(7) . .
C15A O3A H3OA 122.8 . .
Ni1 O3A H3OA 122.8 . .
N2 C13B C14B 107(2) . .
N2 C13B H13C 110.3 . .
C14B C13B H13C 110.3 . .
N2 C13B H13D 110.3 . .
C14B C13B H13D 110.3 . .
H13C C13B H13D 108.5 . .
C15B C14B C13B 111(3) . .
C15B C14B H14C 109.4 . .
C13B C14B H14C 109.4 . .
C15B C14B H14D 109.4 . .
C13B C14B H14D 109.4 . .
H14C C14B H14D 108.0 . .
O3B C15B C14B 113(3) . .
O3B C15B H15C 109.1 . .
C14B C15B H15C 109.1 . .
O3B C15B H15D 109.1 . .
C14B C15B H15D 109.1 . .
H15C C15B H15D 107.8 . .
C15B O3B H3OB 109.5 . .
O6 C22 O5 118.8(7) . .
O6 C22 O4 118.0(7) . .
O5 C22 O4 123.2(7) . .
C22 O4 Ni1 127.1(5) . .
C22 O5 Ni2 129.5(5) . .
C22 O6 Ni2 133.4(5) . 7_557
C22 O6 Ni1 131.3(5) . 7_557
Ni2 O6 Ni1 94.9(2) 7_557 7_557
C16 N4 C18 103.0(7) . .
C16 N4 Ni2 125.3(6) . .
C18 N4 Ni2 130.3(6) . .
N4 C16 N5 113.2(8) . .
N4 C16 H16 123.4 . .
N5 C16 H16 123.4 . .
C16 N5 C17 106.5(8) . .
C16 N5 H5A 126.7 . .
C17 N5 H5A 126.7 . .
C18 C17 N5 107.1(9) . .
C18 C17 H17 126.5 . .
N5 C17 H17 126.5 . .
C17 C18 N4 110.2(9) . .
C17 C18 H18 124.9 . .
N4 C18 H18 124.9 . .
C21 N6 C19 105.6(7) . .
C21 N6 Ni1 130.0(6) . .
C19 N6 Ni1 123.1(5) . .
C20 C19 N6 107.8(8) . .
C20 C19 H19 126.1 . .
N6 C19 H19 126.1 . .
C19 C20 N7 107.8(9) . .
C19 C20 H20 126.1 . .
N7 C20 H20 126.1 . .
C21 N7 C20 107.3(8) . .
C21 N7 H7 126.4 . .
C20 N7 H7 126.4 . .
N6 C21 N7 111.6(9) . .
N6 C21 H21 124.2 . .
N7 C21 H21 124.2 . .
O7 N8 O8 119.6(11) . .
O7 N8 O9 121.8(12) . .
O8 N8 O9 118.5(10) . .

loop_
_geom_bond_atom_site_label_1
_geom_bond_atom_site_label_2
_geom_bond_distance
_geom_bond_site_symmetry_2
Ni1 N2 2.047(6) .
Ni1 O1 2.047(5) .
Ni1 O6 2.060(5) 8_557
Ni1 O3A 2.098(8) .
Ni1 O4 2.101(5) .
Ni1 N6 2.103(6) .
Ni2 N1 2.007(6) .
Ni2 O6 2.030(5) 8_557
Ni2 O1 2.041(5) .
Ni2 O5 2.052(5) .
Ni2 O2 2.055(5) .
Ni2 N4 2.066(6) .
O1 C1 1.314(9) .
C1 C2 1.404(12) .
C1 C6 1.452(11) .
C2 C3 1.398(12) .
C2 C8 1.472(12) .
C3 C4 1.338(14) .
C3 H3 0.9300 .
C4 C5 1.376(14) .
C4 C7 1.518(13) .
C5 C6 1.425(12) .
C5 H5 0.9300 .
C6 C12 1.442(12) .
C7 H7A 0.9600 .
C7 H7B 0.9600 .
C7 H7C 0.9600 .
C8 N1 1.250(11) .
C8 H8 0.9300 .
N1 C9 1.479(10) .
C9 C10 1.453(15) .
C9 H9A 0.9700 .
C9 H9B 0.9700 .
C10 C11 1.534(14) .
C10 H10A 0.9700 .
C10 H10B 0.9700 .
C11 O2 1.423(10) .
C11 H11A 0.9700 .
C11 H11B 0.9700 .
O2 H2 0.9300 .
C12 N2 1.264(10) .
C12 H12 0.9300 .
N2 C13A 1.427(12) .
N2 C13B 1.429(19) .
C13A C14A 1.49(2) .
C13A H13A 0.9700 .
C13A H13B 0.9700 .
C14A C15A 1.50(2) .
C14A H14A 0.9700 .
C14A H14B 0.9700 .
C15A O3A 1.478(17) .
C15A H15A 0.9700 .
C15A H15B 0.9700 .
O3A H3OA 0.9300 .
C13B C14B 1.51(3) .
C13B H13C 0.9700 .
C13B H13D 0.9700 .
C14B C15B 1.50(3) .
C14B H14C 0.9700 .
C14B H14D 0.9700 .
C15B O3B 1.49(2) .
C15B H15C 0.9700 .
C15B H15D 0.9700 .
O3B H3OB 0.8200 .
C22 O6 1.263(9) .
C22 O5 1.278(9) .
C22 O4 1.291(9) .
O6 Ni2 2.030(5) 7_557
O6 Ni1 2.060(5) 7_557
N4 C16 1.303(11) .
N4 C18 1.362(12) .
C16 N5 1.312(11) .
C16 H16 0.9300 .
N5 C17 1.325(13) .
N5 H5A 0.8600 .
C17 C18 1.324(14) .
C17 H17 0.9300 .
C18 H18 0.9300 .
N6 C21 1.298(11) .
N6 C19 1.378(10) .
C19 C20 1.320(13) .
C19 H19 0.9300 .
C20 N7 1.341(13) .
C20 H20 0.9300 .
N7 C21 1.303(12) .
N7 H7 0.8600 .
C21 H21 0.9300 .
N8 O7 1.170(12) .
N8 O8 1.211(11) .
N8 O9 1.225(12) .
